data_2104017
loop_
_publ_author_name
'Chernyshev, Vladimir V.'
'Machon, Denis'
'Fitch, Andrew N.'
'Zaitsev, Sergei A.'
'Yatsenko, Alexandr V.'
'Shmakov, Alexandr N.'
'Weber, Hans-Peter'

_publ_section_title
;
 Protonation site and hydrogen bonding in anhydrous and hydrated
 crystalline forms of doxazosin mesylate from powder data
;
_journal_issue 6
_journal_name_full 'Acta Crystallographica Section B'
_journal_page_first 787
_journal_page_last 793
_journal_paper_doi 10.1107/S0108768103022729
_journal_volume 59
_journal_year 2003
_chemical_formula_moiety 'C23 H26 N5 O5 1+, C H3 S O3 1-'
_chemical_formula_sum 'C24 H29 N5 O8 S'
_chemical_formula_weight 547.58
_chemical_name_common 'doxazosin mesylate'
_chemical_name_systematic
;
4-Amino-2-[4-[(2,3-dihydro-1,4-benzodioxin-2-yl)carbonyl]piperazin-1-yl]-
6,7-dimethoxyquinazoline methanesulfonate
;
_space_group_IT_number 15
_symmetry_cell_setting monoclinic
_symmetry_space_group_name_Hall '-C 2yc'
_symmetry_space_group_name_H-M 'C 1 2/c 1'
_cell_angle_alpha 90.00
_cell_angle_beta 118.715(7)
_cell_angle_gamma 90.00
_cell_formula_units_Z 8
_cell_length_a 35.259(2)
_cell_length_b 7.7634(5)
_cell_length_c 20.9373(12)
_cell_measurement_temperature 295(2)
_cell_volume 5026.3(6)
_computing_cell_refinement 'LSPAID (Visser et al., 1986)'
_computing_data_reduction 'MRIA (Zlokazov et al., 1992)'
_computing_molecular_graphics 'PLUTON-92 (Spek, 1992)'
_computing_publication_material MRIA
_computing_structure_refinement MRIA
_computing_structure_solution MRIA
_diffrn_ambient_temperature 295(2)
_diffrn_measurement_device_type 'ESRF powder diffractometer'
_diffrn_radiation_monochromator 'Si 111 double crystal'
_diffrn_radiation_type synchrotron
_diffrn_radiation_wavelength 0.799850(10)
_exptl_absorpt_coefficient_mu 0.188
_exptl_absorpt_correction_type none
_exptl_crystal_density_diffrn 1.447
_exptl_crystal_density_method 'not measured'
_exptl_crystal_F_000 2304
_refine_ls_extinction_method none
_refine_ls_goodness_of_fit_all 2.27
_refine_ls_hydrogen_treatment noref
_refine_ls_matrix_type fullcycle
_refine_ls_number_constraints 35
_refine_ls_number_parameters 177
_refine_ls_number_restraints 112
_refine_ls_restrained_S_all 2.27
_refine_ls_shift/su_max .03
_refine_ls_structure_factor_coef Inet
_refine_ls_weighting_scheme sigma
_cod_data_source_file sx5006.cif
_cod_data_source_block doxA
_cod_original_cell_volume 5026.4(5)
_cod_original_sg_symbol_H-M 'C 2/c'
_cod_database_code 2104017

loop_
_symmetry_equiv_pos_as_xyz
'x, y, z'
'x, -y, z+1/2'
'x+1/2, y+1/2, z'
'x+1/2, -y+1/2, z+1/2'
'-x, -y, -z'
'-x, y, -z-1/2'
'-x+1/2, -y+1/2, -z'
'-x+1/2, y+1/2, -z-1/2'

loop_
_atom_site_label
_atom_site_fract_x
_atom_site_fract_y
_atom_site_fract_z
_atom_site_U_iso_or_equiv
_atom_site_thermal_displace_type
_atom_site_occupancy
_atom_site_type_symbol
N1 .0801(3) .3585(11) .0891(5) .032(3) Uiso 1 N
C2 .1002(3) .4240(14) .0535(6) .032(3) Uiso 1 C
N3 .0801(3) .4358(13) -.0190(5) .032(3) Uiso 1 N
C4 .0405(3) .3776(15) -.0591(6) .032(3) Uiso 1 C
C5 -.0259(4) .2380(15) -.0618(6) .032(3) Uiso 1 C
C6 -.0452(3) .1710(11) -.0250(5) .032(3) Uiso 1 C
C7 -.0223(3) .1622(15) .0525(7) .032(3) Uiso 1 C
C8 .0198(3) .2229(11) .0893(5) .032(3) Uiso 1 C
C9 .0384(3) .2956(18) .0504(8) .032(3) Uiso 1 C
C10 .0170(3) .3013(11) -.0253(5) .032(3) Uiso 1 C
O11 -.0856(2) .0990(10) -.0561(4) .032(3) Uiso 1 O
C12 -.1092(3) .1009(11) -.1344(5) .032(3) Uiso 1 C
O13 -.0441(2) .0965(11) .0843(4) .032(3) Uiso 1 O
C14 -.0180(3) .0856(12) .1590(5) .032(3) Uiso 1 C
N15 .0230(3) .3871(12) -.1329(5) .032(3) Uiso 1 N
N16 .1409(3) .4881(13) .0922(5) .032(3) Uiso 1 N
C17 .1641(3) .5576(12) .0563(5) .032(3) Uiso 1 C
C18 .1989(3) .6796(11) .1001(4) .032(3) Uiso 1 C
N19 .2269(4) .6005(12) .1717(5) .032(3) Uiso 1 N
C20 .2040(2) .5578(10) .2116(4) .032(3) Uiso 1 C
C21 .1647(3) .4653(11) .1705(4) .032(3) Uiso 1 C
C22 .2697(4) .5649(17) .1984(6) .032(3) Uiso 1 C
O23 .2923(3) .5111(13) .2603(5) .032(3) Uiso 1 O
C24 .2897(4) .6108(15) .1493(6) .032(3) Uiso 1 C
O25 .2640(2) .5319(8) .0808(3) .064(4) Uiso 1 O
C26 .2855(3) .4970(16) .0413(6) .064(4) Uiso 1 C
C27 .2610(3) .4320(15) -.0293(6) .064(4) Uiso 1 C
C28 .2811(3) .3913(12) -.0700(4) .064(4) Uiso 1 C
C29 .3262(4) .4154(16) -.0406(6) .064(4) Uiso 1 C
C30 .3497(3) .5026(12) .0255(4) .064(4) Uiso 1 C
C31 .3307(4) .5092(18) .0722(7) .064(4) Uiso 1 C
O32 .3547(2) .5989(9) .1387(4) .064(4) Uiso 1 O
C33 .3368(4) .5517(15) .1869(6) .064(4) Uiso 1 C
S34 .41020(10) .0399(6) .2299(2) .052(4) Uiso 1 S
O35 .4453(2) -.0298(10) .2204(4) .052(4) Uiso 1 O
C36 .3653(3) .0747(11) .1425(5) .052(4) Uiso 1 C
O37 .4247(4) .2072(14) .2693(6) .052(4) Uiso 1 O
O38 .3978(2) -.0839(10) .2670(4) .052(4) Uiso 1 O
H1 .0933 .3559 .1359 .05 Uiso 1 H
H5 -.0412 .2426 -.1124 .05 Uiso 1 H
H8 .0355 .2150 .1398 .05 Uiso 1 H
H12A -.1369 .0478 -.1507 .05 Uiso 1 H
H12B -.0933 .0384 -.1534 .05 Uiso 1 H
H12C -.1131 .2178 -.1514 .05 Uiso 1 H
H14A -.0343 .0382 .1807 .05 Uiso 1 H
H14B -.0079 .1985 .1785 .05 Uiso 1 H
H14C .0063 .0126 .1697 .05 Uiso 1 H
H15A .0378 .4301 -.1519 .05 Uiso 1 H
H15B -.0028 .3501 -.1605 .05 Uiso 1 H
H17A .1435 .6151 .0120 .05 Uiso 1 H
H17B .1764 .4625 .0424 .05 Uiso 1 H
H18A .1867 .7862 .1063 .05 Uiso 1 H
H18B .2157 .7056 .0757 .05 Uiso 1 H
H20A .2229 .4896 .2538 .05 Uiso 1 H
H20B .1976 .6637 .2291 .05 Uiso 1 H
H21A .1454 .4950 .1898 .05 Uiso 1 H
H21B .1712 .3436 .1799 .05 Uiso 1 H
H24 .2888 .7360 .1428 .05 Uiso 1 H
H27 .2314 .4163 -.0487 .05 Uiso 1 H
H28 .2649 .3479 -.1169 .05 Uiso 1 H
H29 .3403 .3732 -.0653 .05 Uiso 1 H
H30 .3763 .5535 .0383 .05 Uiso 1 H
H33A .3529 .6080 .2338 .05 Uiso 1 H
H33B .3385 .4281 .1946 .05 Uiso 1 H
H36A .3729 .1576 .1165 .05 Uiso 1 H
H36B .3414 .1172 .1477 .05 Uiso 1 H
H36C .3574 -.0319 .1160 .05 Uiso 1 H

loop_
_atom_type_symbol
_atom_type_description
_atom_type_scat_dispersion_real
_atom_type_scat_dispersion_imag
_atom_type_scat_source
S S 0.1246 0.1234 'International Tables Vol C Tables 4.2.6.8 and 6.1.1.4'
O O 0.0106 0.0060 'International Tables Vol C Tables 4.2.6.8 and 6.1.1.4'
N N 0.0061 0.0033 'International Tables Vol C Tables 4.2.6.8 and 6.1.1.4'
C C 0.0033 0.0016 'International Tables Vol C Tables 4.2.6.8 and 6.1.1.4'
H H 0.0000 0.0000 'International Tables Vol C Tables 4.2.6.8 and 6.1.1.4'

loop_
_geom_angle_atom_site_label_1
_geom_angle_atom_site_label_2
_geom_angle_atom_site_label_3
_geom_angle
C9 N1 H1 120
C2 N1 H1 120
C2 N1 C9 120.0(10)
N1 C2 N16 120.0(10)
N1 C2 N3 121.0(10)
N3 C2 N16 119.0(10)
C2 N3 C4 122.0(10)
N3 C4 N15 118.0(10)
N3 C4 C10 121.0(10)
C10 C4 N15 121.0(10)
C10 C5 H5 119
C6 C5 H5 119
C6 C5 C10 122.0(10)
C5 C6 O11 125.0(10)
C5 C6 C7 120.0(10)
C7 C6 O11 114.4(9)
C6 C7 O13 116.0(10)
C6 C7 C8 119.0(10)
C8 C7 O13 125.0(10)
C7 C8 H8 120
C7 C8 C9 120.0(10)
C9 C8 H8 120
N1 C9 C8 118.0(10)
C8 C9 C10 122.0(10)
N1 C9 C10 120.0(10)
C5 C10 C9 117.0(10)
C4 C10 C9 116.0(10)
C4 C10 C5 126.0(10)
C6 O11 C12 116.0(8)
O11 C12 H12C 109
O11 C12 H12B 109
O11 C12 H12A 109
H12B C12 H12C 109
H12A C12 H12C 109
H12A C12 H12B 109
C7 O13 C14 110.9(9)
O13 C14 H14C 110
O13 C14 H14B 110
O13 C14 H14A 109
H14B C14 H14C 109
H14A C14 H14C 109
H14A C14 H14B 109
C4 N15 H15B 120
C4 N15 H15A 120
H15A N15 H15B 120
C2 N16 C21 120.1(9)
C2 N16 C17 122.0(10)
C17 N16 C21 117.8(8)
N16 C17 H17B 108
N16 C17 H17A 108
N16 C17 C18 115.1(9)
H17A C17 H17B 108
C18 C17 H17B 109
C18 C17 H17A 108
C17 C18 H18B 110
C17 C18 H18A 110
C17 C18 N19 108.4(7)
H18A C18 H18B 108
N19 C18 H18B 110
N19 C18 H18A 110
C18 N19 C22 125.0(10)
C18 N19 C20 113.2(8)
C20 N19 C22 122.0(10)
N19 C20 H20B 109
N19 C20 H20A 109
N19 C20 C21 114.6(8)
H20A C20 H20B 108
C21 C20 H20B 109
C21 C20 H20A 109
N16 C21 C20 119.2(7)
C20 C21 H21B 108
C20 C21 H21A 108
N16 C21 H21B 107
N16 C21 H21A 108
H21A C21 H21B 107
N19 C22 C24 117.0(10)
N19 C22 O23 122.0(10)
O23 C22 C24 121.0(10)
C22 C24 H24 109
C22 C24 C33 109.0(10)
C22 C24 O25 107.5(9)
C33 C24 H24 109
O25 C24 H24 109
O25 C24 C33 113.6(9)
C24 O25 C26 114.9(8)
O25 C26 C31 122.0(10)
O25 C26 C27 118.0(10)
C27 C26 C31 120.0(10)
C26 C27 H27 120
C26 C27 C28 120.0(10)
C28 C27 H27 120
C27 C28 H28 120
C27 C28 C29 120.0(10)
C29 C28 H28 120
C28 C29 H29 120
C28 C29 C30 120.0(10)
C30 C29 H29 120
C29 C30 H30 122
C29 C30 C31 116.4(9)
C31 C30 H30 122
C26 C31 C30 119.0(10)
C30 C31 O32 116.0(10)
C26 C31 O32 120.0(10)
C31 O32 C33 107.5(9)
C24 C33 O32 107.0(10)
O32 C33 H33B 110
O32 C33 H33A 110
C24 C33 H33B 110
C24 C33 H33A 110
H33A C33 H33B 109
O37 S34 O38 113.5(6)
C36 S34 O38 108.0(5)
C36 S34 O37 109.7(6)
O35 S34 O38 109.1(5)
O35 S34 O37 108.2(7)
O35 S34 C36 108.3(5)
S34 C36 H36C 109
S34 C36 H36B 109
S34 C36 H36A 109
H36B C36 H36C 110
H36A C36 H36C 109
H36A C36 H36B 109

loop_
_geom_bond_atom_site_label_1
_geom_bond_atom_site_label_2
_geom_bond_distance
N1 C2 1.35(2)
N1 C9 1.380(10)
N1 H1 .86
C2 N3 1.330(10)
C2 N16 1.360(10)
N3 C4 1.320(10)
C4 C10 1.45(2)
C4 N15 1.36(2)
C5 C6 1.35(2)
C5 C10 1.42(2)
C5 H5 .93
C6 C7 1.43(2)
C6 O11 1.370(10)
C7 C8 1.390(10)
C7 O13 1.34(2)
C8 C9 1.39(2)
C8 H8 .93
C9 C10 1.39(2)
O11 C12 1.440(10)
C12 H12A .96
C12 H12B .96
C12 H12C .96
O13 C14 1.380(10)
C14 H14A .96
C14 H14B .96
C14 H14C .96
N15 H15A .86
N15 H15B .86
N16 C17 1.45(2)
N16 C21 1.450(10)
C17 C18 1.470(10)
C17 H17A .97
C17 H17B .97
C18 N19 1.480(10)
C18 H18A .97
C18 H18B .97
N19 C20 1.45(2)
N19 C22 1.36(2)
C20 C21 1.430(10)
C20 H20A .97
C20 H20B .97
C21 H21A .97
C21 H21B .97
C22 O23 1.220(10)
C22 C24 1.54(2)
C24 O25 1.420(10)
C24 C33 1.53(2)
C24 H24 .98
O25 C26 1.39(2)
C26 C27 1.400(10)
C26 C31 1.41(2)
C27 C28 1.38(2)
C27 H27 .93
C28 C29 1.41(2)
C28 H28 .93
C29 C30 1.400(10)
C29 H29 .93
C30 C31 1.43(2)
C30 H30 .93
C31 O32 1.420(10)
O32 C33 1.47(2)
C33 H33A .97
C33 H33B .97
S34 O35 1.450(10)
S34 C36 1.773(8)
S34 O37 1.490(10)
S34 O38 1.430(10)
C36 H36A .96
C36 H36B .96
C36 H36C .96

loop_
_cod_related_entry_id
_cod_related_entry_database
_cod_related_entry_code
1 ChemSpider 56686
